data_4065498
loop_
_publ_author_name
'Hosokawa, Aya'
'Kure, Bunsho'
'Nakajima, Takayuki'
'Nakamae, Kanako'
'Tanase, Tomoaki'

_publ_section_title
;
 Intramolecular Metal--Metal Bond Rearrangement in a Pt2PdHg
 Heterometallic Cluster Forming a HgI--PdICovalent Bond
;
_journal_issue 22
_journal_name_full Organometallics
_journal_page_first 6063
_journal_paper_doi 10.1021/om2008524
_journal_volume 30
_journal_year 2011
_chemical_formula_moiety 'C83 H78 Cl8 F12 Hg3 N2 P8 Pt3 '
_chemical_formula_sum 'C83 H78 Cl8 F12 Hg3 N2 P8 Pt3'
_chemical_formula_weight 3049.98
_space_group_IT_number 14
_symmetry_cell_setting monoclinic
_symmetry_Int_Tables_number 14
_symmetry_space_group_name_Hall '-P 2yn'
_symmetry_space_group_name_H-M 'P 1 21/n 1'
_cell_angle_alpha 90.0000
_cell_angle_beta 101.971(4)
_cell_angle_gamma 90.0000
_cell_formula_units_Z 4
_cell_length_a 21.242(7)
_cell_length_b 14.623(5)
_cell_length_c 36.374(13)
_cell_measurement_reflns_used 15472
_cell_measurement_temperature 153(2)
_cell_measurement_theta_max 27.5
_cell_measurement_theta_min 3.0
_cell_volume 11053(7)
_computing_cell_refinement CrystalClear
_computing_data_collection CrystalClear
_computing_data_reduction CrystalStructure
_computing_molecular_graphics ORTEP-II
_computing_publication_material 'CrystalStructure 3.8'
_computing_structure_refinement SHELXL
_computing_structure_solution SIR92
_diffrn_ambient_temperature 153(2)
_diffrn_detector_area_resol_mean 7.31
_diffrn_measured_fraction_theta_full 0.990
_diffrn_measured_fraction_theta_max 0.990
_diffrn_measurement_device_type 'Rigaku Mercury'
_diffrn_measurement_method \w
_diffrn_radiation_type 'Mo K\a'
_diffrn_radiation_wavelength 0.71070
_diffrn_reflns_av_R_equivalents 0.056
_diffrn_reflns_limit_h_max 27
_diffrn_reflns_limit_h_min -26
_diffrn_reflns_limit_k_max 18
_diffrn_reflns_limit_k_min -18
_diffrn_reflns_limit_l_max 47
_diffrn_reflns_limit_l_min -47
_diffrn_reflns_number 73058
_diffrn_reflns_theta_full 27.50
_diffrn_reflns_theta_max 27.48
_exptl_absorpt_coefficient_mu 8.296
_exptl_absorpt_correction_T_max 0.660
_exptl_absorpt_correction_T_min 0.384
_exptl_absorpt_correction_type multi-scan
_exptl_absorpt_process_details 'Jacobson, R. (1998) Private communication'
_exptl_crystal_colour orange
_exptl_crystal_density_diffrn 1.833
_exptl_crystal_density_method 'not measured'
_exptl_crystal_description plate
_exptl_crystal_F_000 5712.00
_exptl_crystal_size_max 0.20
_exptl_crystal_size_mid 0.10
_exptl_crystal_size_min 0.05
_platon_squeeze_details
;
;
_refine_diff_density_max 2.05
_refine_diff_density_min -1.53
_refine_ls_extinction_method none
_refine_ls_goodness_of_fit_ref 0.908
_refine_ls_hydrogen_treatment refall
_refine_ls_number_parameters 1091
_refine_ls_number_reflns 24870
_refine_ls_R_factor_gt 0.1026
_refine_ls_shift/su_max 0.0010
_refine_ls_structure_factor_coef Fsqd
_refine_ls_weighting_details 'w = 1/[\s^2^(Fo^2^)+(0.2000P)^2^+0.0000P] where P=(Fo^2^+2Fc^2^)/3'
_refine_ls_weighting_scheme calc
_refine_ls_wR_factor_ref 0.2889
_reflns_number_gt 13331
_reflns_number_total 24870
_reflns_threshold_expression F^2^>2.0\s(F^2^)
_cod_data_source_file om2008524_si_002.cif
_cod_data_source_block '_complex5'
_cod_original_formula_sum 'C83 H78 Cl8 F12 Hg3 N2 P8 Pt3 '
_cod_database_code 4065498

loop_
_symmetry_equiv_pos_site_id
_symmetry_equiv_pos_as_xyz
1 +X,+Y,+Z
2 1/2-X,1/2+Y,1/2-Z
3 -X,-Y,-Z
4 1/2+X,1/2-Y,1/2+Z

loop_
_atom_site_label
_atom_site_type_symbol
_atom_site_fract_x
_atom_site_fract_y
_atom_site_fract_z
_atom_site_U_iso_or_equiv
_atom_site_adp_type
_atom_site_occupancy
_atom_site_symmetry_multiplicity
_atom_site_calc_flag
_atom_site_refinement_flags
Hg(1) Hg 0.34030(3) 0.64032(4) 0.405620(16) 0.03883(15) Uani 1.00 1 d .
Hg(2) Hg 0.18163(3) 0.63882(3) 0.317690(14) 0.03389(14) Uani 1.00 1 d .
Hg(3) Hg 0.12880(2) 0.63429(3) 0.438040(15) 0.03226(14) Uani 1.00 1 d .
Pt(1) Pt 0.26770(2) 0.63754(3) 0.466640(15) 0.03058(14) Uani 1.00 1 d .
Pt(2) Pt 0.21127(2) 0.63790(3) 0.391200(14) 0.02754(14) Uani 1.00 1 d .
Pt(3) Pt 0.07967(2) 0.63638(3) 0.358800(14) 0.02805(14) Uani 1.00 1 d .
Cl(1) Cl 0.41581(18) 0.5120(2) 0.40139(12) 0.0499(8) Uani 1.00 1 d .
Cl(2) Cl 0.41577(17) 0.7693(2) 0.40184(12) 0.0483(8) Uani 1.00 1 d .
Cl(3) Cl 0.1771(2) 0.6390(2) 0.25280(11) 0.0513(9) Uani 1.00 1 d .
Cl(4) Cl 0.04415(19) 0.6290(2) 0.47193(12) 0.0506(9) Uani 1.00 1 d .
Cl(11) Cl 0.0857(2) 0.1405(2) 0.19299(15) 0.0672(12) Uani 1.00 1 d .
Cl(12) Cl -0.0520(3) 0.1424(5) 0.1855(2) 0.108(2) Uani 1.00 1 d .
Cl(23) Cl 0.6244(5) 0.4953(9) 0.2278(3) 0.091(3) Uani 0.50 1 d P
Cl(24) Cl 0.5775(6) 0.6822(8) 0.2148(3) 0.094(3) Uani 0.50 1 d P
Cl(25) Cl 0.7275(7) 0.8944(8) 0.2208(3) 0.091(3) Uani 0.50 1 d P
Cl(26) Cl 0.6212(7) 0.9074(16) 0.2609(4) 0.148(7) Uani 0.50 1 d P
P(1) P 0.27121(16) 0.4790(2) 0.47007(9) 0.0315(6) Uani 1.00 1 d .
P(2) P 0.21987(16) 0.4811(2) 0.38631(10) 0.0305(6) Uani 1.00 1 d .
P(3) P 0.07454(15) 0.4781(2) 0.35730(9) 0.0298(6) Uani 1.00 1 d .
P(4) P 0.26961(17) 0.7974(2) 0.47106(10) 0.0362(7) Uani 1.00 1 d .
P(5) P 0.21663(17) 0.7958(2) 0.38696(10) 0.0321(6) Uani 1.00 1 d .
P(6) P 0.07114(17) 0.7955(2) 0.35975(10) 0.0326(6) Uani 1.00 1 d .
P(11) P 0.7415(3) 0.6285(4) 0.13314(18) 0.0765(15) Uani 1.00 1 d .
P(12) P 0.1520(4) 1.1373(2) 0.39947(18) 0.102(2) Uani 1.00 1 d .
F(1) F 0.7381(10) 0.5546(14) 0.1640(4) 0.145(6) Uani 1.00 1 d .
F(2) F 0.8133(9) 0.639(2) 0.1437(8) 0.229(15) Uani 1.00 1 d .
F(3) F 0.7354(9) 0.7017(12) 0.1626(4) 0.127(5) Uani 1.00 1 d .
F(4) F 0.7508(9) 0.5601(12) 0.1036(5) 0.140(6) Uani 1.00 1 d .
F(5) F 0.6649(7) 0.6228(14) 0.1197(5) 0.136(7) Uani 1.00 1 d .
F(6) F 0.7444(9) 0.6985(11) 0.1009(5) 0.126(5) Uani 1.00 1 d .
F(7) F 0.2132(12) 1.2159(8) 0.4068(4) 0.164(9) Uani 1.00 1 d .
F(8) F 0.1013(8) 1.2162(7) 0.3950(4) 0.112(5) Uani 1.00 1 d .
F(9) F 0.0997(12) 1.0610(7) 0.3927(6) 0.175(9) Uani 1.00 1 d .
F(10) F 0.1484(12) 1.1395(8) 0.3542(3) 0.152(9) Uani 1.00 1 d .
F(11) F 0.1345(6) 1.1091(10) 0.4380(3) 0.091(3) Uani 1.00 1 d .
F(12) F 0.2066(4) 1.0758(8) 0.3950(3) 0.072(3) Uani 1.00 1 d .
N(1) N 0.3276(6) 0.6295(7) 0.5512(4) 0.048(3) Uani 1.00 1 d .
N(2) N -0.0628(6) 0.6351(7) 0.3251(4) 0.042(2) Uani 1.00 1 d .
C(1) C 0.3051(7) 0.6340(9) 0.5197(4) 0.041(3) Uani 1.00 1 d .
C(2) C -0.0120(7) 0.6372(10) 0.3358(5) 0.051(4) Uani 1.00 1 d .
C(3) C 0.2754(7) 0.4268(8) 0.4243(4) 0.043(3) Uani 1.00 1 d .
C(4) C 0.1449(6) 0.4257(8) 0.3861(3) 0.036(2) Uani 1.00 1 d .
C(5) C 0.2723(7) 0.8511(8) 0.4266(4) 0.039(3) Uani 1.00 1 d .
C(6) C 0.1397(7) 0.8488(11) 0.3894(4) 0.045(3) Uani 1.00 1 d .
C(11) C 0.3601(10) 0.6178(11) 0.5891(6) 0.064(5) Uani 1.00 1 d .
C(12) C 0.4277(9) 0.6291(11) 0.5967(4) 0.059(4) Uani 1.00 1 d .
C(13) C 0.4552(12) 0.6239(14) 0.6349(7) 0.091(8) Uani 1.00 1 d .
C(14) C 0.4221(13) 0.6027(15) 0.6624(5) 0.077(6) Uani 1.00 1 d .
C(15) C 0.361(2) 0.588(2) 0.6540(5) 0.137(15) Uani 1.00 1 d .
C(16) C 0.3248(11) 0.6006(16) 0.6159(5) 0.080(6) Uani 1.00 1 d .
C(17) C 0.4611(10) 0.6574(14) 0.5712(7) 0.091(8) Uani 1.00 1 d .
C(18) C 0.2504(9) 0.5706(13) 0.6007(5) 0.067(5) Uani 1.00 1 d .
C(21) C -0.1336(7) 0.6419(11) 0.3102(5) 0.057(4) Uani 1.00 1 d .
C(22) C -0.1706(8) 0.6363(11) 0.3398(6) 0.058(4) Uani 1.00 1 d .
C(23) C -0.2342(12) 0.646(2) 0.3326(11) 0.117(12) Uani 1.00 1 d .
C(24) C -0.2619(14) 0.6513(18) 0.2933(15) 0.15(2) Uani 1.00 1 d .
C(25) C -0.2264(11) 0.6580(16) 0.2639(7) 0.097(8) Uani 1.00 1 d .
C(26) C -0.1597(10) 0.6497(16) 0.2731(5) 0.075(5) Uani 1.00 1 d .
C(27) C -0.1413(12) 0.6261(14) 0.3819(6) 0.080(6) Uani 1.00 1 d .
C(28) C -0.1181(17) 0.673(2) 0.2463(6) 0.141(14) Uani 1.00 1 d .
C(101) C 0.3401(6) 0.4314(9) 0.5029(3) 0.037(2) Uani 1.00 1 d .
C(102) C 0.3980(8) 0.4351(13) 0.4924(5) 0.063(4) Uani 1.00 1 d .
C(103) C 0.4529(6) 0.3990(14) 0.5206(5) 0.065(5) Uani 1.00 1 d .
C(104) C 0.4463(8) 0.3706(9) 0.5548(5) 0.055(4) Uani 1.00 1 d .
C(105) C 0.3859(8) 0.3647(10) 0.5630(4) 0.049(3) Uani 1.00 1 d .
C(106) C 0.3335(9) 0.3985(17) 0.5356(6) 0.083(7) Uani 1.00 1 d .
C(107) C 0.2041(6) 0.4269(8) 0.4877(3) 0.035(2) Uani 1.00 1 d .
C(108) C 0.1909(8) 0.3377(10) 0.4813(5) 0.052(3) Uani 1.00 1 d .
C(109) C 0.1426(8) 0.2948(9) 0.4979(4) 0.054(4) Uani 1.00 1 d .
C(110) C 0.1077(8) 0.3469(11) 0.5172(5) 0.057(4) Uani 1.00 1 d .
C(111) C 0.1207(7) 0.4342(10) 0.5217(4) 0.046(3) Uani 1.00 1 d .
C(112) C 0.1692(8) 0.4801(10) 0.5070(4) 0.046(3) Uani 1.00 1 d .
C(113) C 0.2485(5) 0.4313(8) 0.3460(4) 0.033(2) Uani 1.00 1 d .
C(114) C 0.2861(7) 0.4801(9) 0.3272(4) 0.045(3) Uani 1.00 1 d .
C(115) C 0.3121(8) 0.4431(11) 0.2985(4) 0.054(4) Uani 1.00 1 d .
C(116) C 0.2965(10) 0.3490(9) 0.2891(4) 0.054(4) Uani 1.00 1 d .
C(117) C 0.2584(8) 0.3032(10) 0.3076(5) 0.058(4) Uani 1.00 1 d .
C(118) C 0.2336(9) 0.3422(10) 0.3358(4) 0.057(4) Uani 1.00 1 d .
C(119) C 0.0663(6) 0.4347(9) 0.3118(4) 0.041(3) Uani 1.00 1 d .
C(120) C 0.0566(8) 0.4872(13) 0.2793(4) 0.055(4) Uani 1.00 1 d .
C(121) C 0.0440(9) 0.4481(10) 0.2432(4) 0.053(4) Uani 1.00 1 d .
C(122) C 0.0495(8) 0.3612(11) 0.2395(5) 0.058(4) Uani 1.00 1 d .
C(123) C 0.0590(8) 0.3002(11) 0.2680(7) 0.073(6) Uani 1.00 1 d .
C(124) C 0.0640(8) 0.3331(11) 0.3053(5) 0.060(4) Uani 1.00 1 d .
C(125) C 0.0090(7) 0.4313(9) 0.3761(4) 0.043(3) Uani 1.00 1 d .
C(126) C 0.0102(7) 0.4207(11) 0.4119(4) 0.050(3) Uani 1.00 1 d .
C(127) C -0.0414(9) 0.3780(12) 0.4253(5) 0.064(5) Uani 1.00 1 d .
C(128) C -0.0936(8) 0.3494(15) 0.3982(7) 0.080(6) Uani 1.00 1 d .
C(129) C -0.0965(8) 0.3583(13) 0.3622(5) 0.059(4) Uani 1.00 1 d .
C(130) C -0.0480(8) 0.3952(17) 0.3487(8) 0.090(7) Uani 1.00 1 d .
C(131) C 0.3402(8) 0.8422(7) 0.5022(5) 0.053(4) Uani 1.00 1 d .
C(132) C 0.3972(7) 0.8548(13) 0.4912(5) 0.060(4) Uani 1.00 1 d .
C(133) C 0.4507(10) 0.8857(17) 0.5166(5) 0.078(6) Uani 1.00 1 d .
C(134) C 0.4458(9) 0.9152(16) 0.5552(7) 0.095(8) Uani 1.00 1 d .
C(135) C 0.3851(10) 0.8964(16) 0.5655(5) 0.075(5) Uani 1.00 1 d .
C(136) C 0.3335(9) 0.8658(12) 0.5395(5) 0.061(4) Uani 1.00 1 d .
C(137) C 0.2042(6) 0.8453(8) 0.4885(3) 0.031(2) Uani 1.00 1 d .
C(138) C 0.1877(8) 0.9383(10) 0.4826(4) 0.051(3) Uani 1.00 1 d .
C(139) C 0.1325(13) 0.9675(15) 0.4952(5) 0.098(9) Uani 1.00 1 d .
C(140) C 0.1017(11) 0.9141(11) 0.5174(6) 0.075(6) Uani 1.00 1 d .
C(141) C 0.1172(7) 0.8285(10) 0.5230(4) 0.047(3) Uani 1.00 1 d .
C(142) C 0.1668(6) 0.7942(9) 0.5090(4) 0.039(2) Uani 1.00 1 d .
C(143) C 0.2413(6) 0.8476(8) 0.3462(3) 0.034(2) Uani 1.00 1 d .
C(144) C 0.2834(6) 0.7961(9) 0.3287(3) 0.039(2) Uani 1.00 1 d .
C(145) C 0.3060(7) 0.8416(9) 0.2987(4) 0.040(3) Uani 1.00 1 d .
C(146) C 0.2895(8) 0.9288(9) 0.2897(4) 0.051(4) Uani 1.00 1 d .
C(147) C 0.2476(9) 0.9734(12) 0.3042(5) 0.066(5) Uani 1.00 1 d .
C(148) C 0.2258(9) 0.9335(11) 0.3372(4) 0.058(4) Uani 1.00 1 d .
C(149) C 0.0624(6) 0.8475(9) 0.3144(5) 0.046(3) Uani 1.00 1 d .
C(150) C 0.0601(7) 0.9399(10) 0.3111(4) 0.046(3) Uani 1.00 1 d .
C(151) C 0.0540(9) 0.9818(12) 0.2752(5) 0.064(4) Uani 1.00 1 d .
C(152) C 0.0487(8) 0.9305(11) 0.2463(5) 0.058(4) Uani 1.00 1 d .
C(153) C 0.0531(8) 0.8354(15) 0.2469(6) 0.078(6) Uani 1.00 1 d .
C(154) C 0.0578(6) 0.7946(10) 0.2819(4) 0.046(3) Uani 1.00 1 d .
C(155) C 0.0005(6) 0.8355(8) 0.3782(3) 0.036(2) Uani 1.00 1 d .
C(156) C 0.0075(7) 0.8393(10) 0.4181(5) 0.052(4) Uani 1.00 1 d .
C(157) C -0.0447(9) 0.8675(11) 0.4324(6) 0.063(4) Uani 1.00 1 d .
C(158) C -0.1060(8) 0.8894(12) 0.4053(5) 0.060(4) Uani 1.00 1 d .
C(159) C -0.1066(7) 0.8857(12) 0.3691(5) 0.059(4) Uani 1.00 1 d .
C(160) C -0.0563(7) 0.8550(11) 0.3550(5) 0.056(4) Uani 1.00 1 d .
C(201) C 0.0106(9) 0.1417(12) 0.1621(5) 0.061(4) Uani 1.00 1 d .
H(1) H 0.3197 0.4326 0.4199 0.052 Uiso 1.00 1 c R
H(2) H 0.2651 0.3608 0.4248 0.052 Uiso 1.00 1 c R
H(3) H 0.1386 0.4229 0.4123 0.043 Uiso 1.00 1 c R
H(4) H 0.1479 0.3619 0.3774 0.043 Uiso 1.00 1 c R
H(5) H 0.3167 0.8477 0.4222 0.047 Uiso 1.00 1 c R
H(6) H 0.2607 0.9165 0.4277 0.047 Uiso 1.00 1 c R
H(7) H 0.1341 0.8466 0.4157 0.054 Uiso 1.00 1 c R
H(8) H 0.1410 0.9139 0.3822 0.054 Uiso 1.00 1 c R
H(9) H 0.5000 0.6359 0.6424 0.109 Uiso 1.00 1 c R
H(10) H 0.4444 0.5986 0.6879 0.093 Uiso 1.00 1 c R
H(11) H 0.3393 0.5696 0.6731 0.165 Uiso 1.00 1 c R
H(12) H 0.4750 0.6042 0.5586 0.109 Uiso 1.00 1 c R
H(13) H 0.4988 0.6922 0.5839 0.109 Uiso 1.00 1 c R
H(14) H 0.4337 0.6965 0.5526 0.109 Uiso 1.00 1 c R
H(15) H 0.2229 0.6250 0.5979 0.081 Uiso 1.00 1 c R
H(16) H 0.2373 0.5284 0.6186 0.081 Uiso 1.00 1 c R
H(17) H 0.2460 0.5403 0.5763 0.081 Uiso 1.00 1 c R
H(18) H -0.2587 0.6499 0.3516 0.140 Uiso 1.00 1 c R
H(19) H -0.3075 0.6502 0.2860 0.180 Uiso 1.00 1 c R
H(20) H -0.2481 0.6678 0.2386 0.117 Uiso 1.00 1 c R
H(21) H -0.1371 0.5611 0.3884 0.096 Uiso 1.00 1 c R
H(22) H -0.1693 0.6559 0.3966 0.096 Uiso 1.00 1 c R
H(23) H -0.0987 0.6549 0.3875 0.096 Uiso 1.00 1 c R
H(24) H -0.1151 0.7398 0.2443 0.169 Uiso 1.00 1 c R
H(25) H -0.1367 0.6475 0.2215 0.169 Uiso 1.00 1 c R
H(26) H -0.0750 0.6477 0.2553 0.169 Uiso 1.00 1 c R
H(27) H 0.4029 0.4590 0.4689 0.076 Uiso 1.00 1 c R
H(28) H 0.4941 0.3957 0.5144 0.079 Uiso 1.00 1 c R
H(29) H 0.4833 0.3548 0.5733 0.067 Uiso 1.00 1 c R
H(30) H 0.3796 0.3391 0.5860 0.059 Uiso 1.00 1 c R
H(31) H 0.2917 0.3973 0.5410 0.099 Uiso 1.00 1 c R
H(32) H 0.2133 0.3034 0.4659 0.063 Uiso 1.00 1 c R
H(33) H 0.1352 0.2308 0.4954 0.065 Uiso 1.00 1 c R
H(34) H 0.0742 0.3203 0.5273 0.068 Uiso 1.00 1 c R
H(35) H 0.0963 0.4692 0.5358 0.056 Uiso 1.00 1 c R
H(36) H 0.1767 0.5439 0.5103 0.055 Uiso 1.00 1 c R
H(37) H 0.2950 0.5422 0.3340 0.054 Uiso 1.00 1 c R
H(38) H 0.3388 0.4779 0.2858 0.065 Uiso 1.00 1 c R
H(39) H 0.3132 0.3197 0.2699 0.065 Uiso 1.00 1 c R
H(40) H 0.2481 0.2413 0.3010 0.070 Uiso 1.00 1 c R
H(41) H 0.2062 0.3079 0.3482 0.068 Uiso 1.00 1 c R
H(42) H 0.0586 0.5519 0.2815 0.066 Uiso 1.00 1 c R
H(43) H 0.0315 0.4858 0.2217 0.063 Uiso 1.00 1 c R
H(44) H 0.0468 0.3382 0.2148 0.070 Uiso 1.00 1 c R
H(45) H 0.0622 0.2367 0.2632 0.088 Uiso 1.00 1 c R
H(46) H 0.0658 0.2918 0.3257 0.072 Uiso 1.00 1 c R
H(47) H 0.0466 0.4420 0.4297 0.059 Uiso 1.00 1 c R
H(48) H -0.0399 0.3696 0.4513 0.077 Uiso 1.00 1 c R
H(49) H -0.1291 0.3221 0.4063 0.096 Uiso 1.00 1 c R
H(50) H -0.1339 0.3380 0.3450 0.070 Uiso 1.00 1 c R
H(51) H -0.0498 0.3984 0.3224 0.108 Uiso 1.00 1 c R
H(52) H 0.4002 0.8424 0.4660 0.072 Uiso 1.00 1 c R
H(53) H 0.4911 0.8881 0.5094 0.094 Uiso 1.00 1 c R
H(54) H 0.4804 0.9443 0.5718 0.114 Uiso 1.00 1 c R
H(55) H 0.3810 0.9055 0.5908 0.090 Uiso 1.00 1 c R
H(56) H 0.2927 0.8600 0.5461 0.074 Uiso 1.00 1 c R
H(57) H 0.2123 0.9789 0.4709 0.061 Uiso 1.00 1 c R
H(58) H 0.1157 1.0266 0.4881 0.118 Uiso 1.00 1 c R
H(59) H 0.0693 0.9399 0.5287 0.090 Uiso 1.00 1 c R
H(60) H 0.0941 0.7903 0.5367 0.056 Uiso 1.00 1 c R
H(61) H 0.1770 0.7314 0.5133 0.047 Uiso 1.00 1 c R
H(62) H 0.2959 0.7355 0.3363 0.047 Uiso 1.00 1 c R
H(63) H 0.3328 0.8096 0.2852 0.048 Uiso 1.00 1 c R
H(64) H 0.3093 0.9591 0.2720 0.061 Uiso 1.00 1 c R
H(65) H 0.2312 1.0304 0.2940 0.080 Uiso 1.00 1 c R
H(66) H 0.2015 0.9688 0.3513 0.069 Uiso 1.00 1 c R
H(67) H 0.0625 0.9769 0.3328 0.055 Uiso 1.00 1 c R
H(68) H 0.0540 1.0465 0.2728 0.077 Uiso 1.00 1 c R
H(69) H 0.0411 0.9595 0.2224 0.069 Uiso 1.00 1 c R
H(70) H 0.0528 0.8006 0.2248 0.094 Uiso 1.00 1 c R
H(71) H 0.0579 0.7298 0.2837 0.056 Uiso 1.00 1 c R
H(72) H 0.0469 0.8228 0.4343 0.063 Uiso 1.00 1 c R
H(73) H -0.0417 0.8729 0.4588 0.076 Uiso 1.00 1 c R
H(74) H -0.1437 0.9057 0.4140 0.072 Uiso 1.00 1 c R
H(75) H -0.1442 0.9055 0.3520 0.070 Uiso 1.00 1 c R
H(76) H -0.0610 0.8471 0.3287 0.067 Uiso 1.00 1 c R
H(77) H 0.0076 0.1965 0.1459 0.073 Uiso 1.00 1 c R
H(78) H 0.0068 0.0871 0.1457 0.073 Uiso 1.00 1 c R

loop_
_atom_site_aniso_label
_atom_site_aniso_U_11
_atom_site_aniso_U_22
_atom_site_aniso_U_33
_atom_site_aniso_U_12
_atom_site_aniso_U_13
_atom_site_aniso_U_23
Hg(1) 0.0335(2) 0.0430(2) 0.0420(3) 0.0002(2) 0.0126(2) 0.0028(2)
Hg(2) 0.0451(3) 0.0324(2) 0.0275(2) 0.00030(19) 0.0154(2) 0.00160(18)
Hg(3) 0.0350(2) 0.0361(2) 0.0282(2) 0.00024(18) 0.0123(2) 0.00236(19)
Pt(1) 0.0341(2) 0.0291(2) 0.0289(2) -0.00069(17) 0.0072(2) 0.00209(18)
Pt(2) 0.0314(2) 0.0264(2) 0.0268(2) 0.00060(16) 0.01049(19) 0.00154(17)
Pt(3) 0.0328(2) 0.0271(2) 0.0256(2) 0.00048(17) 0.0093(2) 0.00194(17)
Cl(1) 0.0445(19) 0.0466(18) 0.063(2) 0.0096(14) 0.0202(17) 0.0116(16)
Cl(2) 0.0400(17) 0.0454(17) 0.062(2) -0.0059(13) 0.0163(16) 0.0010(16)
Cl(3) 0.081(2) 0.0490(18) 0.0302(17) -0.0007(17) 0.0273(18) -0.0024(14)
Cl(4) 0.0462(19) 0.066(2) 0.048(2) 0.0024(15) 0.0283(17) 0.0079(16)
Cl(11) 0.089(3) 0.048(2) 0.066(3) 0.0013(19) 0.022(2) -0.0117(19)
Cl(12) 0.091(4) 0.135(5) 0.117(5) 0.001(3) 0.066(4) -0.016(4)
Cl(23) 0.068(6) 0.111(8) 0.088(8) 0.001(5) 0.005(5) -0.035(6)
Cl(24) 0.121(9) 0.085(7) 0.084(7) 0.040(6) 0.037(7) 0.019(6)
Cl(25) 0.121(9) 0.101(7) 0.052(5) -0.030(7) 0.020(6) -0.025(5)
Cl(26) 0.072(8) 0.28(2) 0.078(9) -0.019(11) -0.019(6) -0.022(11)
P(1) 0.0346(16) 0.0334(15) 0.0252(16) 0.0008(12) 0.0035(13) 0.0016(12)
P(2) 0.0352(16) 0.0267(14) 0.0316(17) 0.0003(11) 0.0111(13) 0.0048(12)
P(3) 0.0292(15) 0.0330(14) 0.0277(16) -0.0017(11) 0.0070(12) 0.0023(12)
P(4) 0.0432(18) 0.0291(14) 0.0364(19) -0.0084(12) 0.0085(15) -0.0037(13)
P(5) 0.0425(18) 0.0254(14) 0.0308(17) -0.0035(11) 0.0130(14) -0.0001(11)
P(6) 0.0423(18) 0.0247(13) 0.0333(17) 0.0057(11) 0.0137(14) 0.0035(11)
P(11) 0.078(3) 0.098(4) 0.054(3) 0.007(2) 0.015(2) -0.008(2)
P(12) 0.228(9) 0.0259(19) 0.060(3) -0.000(3) 0.050(4) 0.0042(19)
F(1) 0.184(18) 0.184(17) 0.067(10) 0.014(14) 0.021(10) 0.027(10)
F(2) 0.056(10) 0.46(4) 0.17(2) 0.035(14) 0.018(12) -0.02(2)
F(3) 0.160(15) 0.147(14) 0.070(9) 0.031(11) 0.015(9) -0.033(9)
F(4) 0.158(15) 0.143(14) 0.121(14) 0.040(11) 0.028(11) -0.061(11)
F(5) 0.074(9) 0.24(2) 0.085(11) 0.043(10) -0.009(8) -0.026(11)
F(6) 0.156(15) 0.111(12) 0.130(14) 0.004(10) 0.070(12) 0.005(10)
F(7) 0.36(2) 0.043(6) 0.075(9) 0.023(10) 0.023(13) 0.025(6)
F(8) 0.200(16) 0.035(5) 0.096(10) -0.005(6) 0.021(10) 0.011(5)
F(9) 0.34(2) 0.031(5) 0.192(19) -0.065(10) 0.137(19) -0.036(8)
F(10) 0.35(2) 0.057(6) 0.041(7) 0.070(10) 0.021(11) 0.012(5)
F(11) 0.088(8) 0.132(10) 0.055(7) 0.016(7) 0.017(6) 0.029(7)
F(12) 0.049(5) 0.097(8) 0.075(7) 0.017(5) 0.027(5) 0.013(6)
N(1) 0.051(7) 0.040(6) 0.050(8) -0.010(5) 0.003(6) -0.011(5)
N(2) 0.041(7) 0.032(5) 0.053(8) -0.005(4) 0.008(5) -0.021(5)
C(1) 0.040(7) 0.045(7) 0.031(7) 0.003(5) -0.011(5) 0.010(5)
C(2) 0.033(7) 0.054(8) 0.066(11) 0.007(6) 0.012(7) -0.028(7)
C(3) 0.054(8) 0.030(6) 0.048(8) 0.007(5) 0.014(6) 0.015(5)
C(4) 0.054(8) 0.033(6) 0.025(6) -0.005(5) 0.017(5) 0.013(5)
C(5) 0.050(8) 0.029(5) 0.043(8) -0.005(5) 0.021(6) -0.005(5)
C(6) 0.038(7) 0.070(9) 0.031(7) 0.001(6) 0.013(6) 0.022(6)
C(11) 0.077(12) 0.046(8) 0.062(12) 0.019(7) 0.001(10) 0.020(7)
C(12) 0.066(11) 0.063(10) 0.031(8) -0.000(8) -0.025(7) -0.010(7)
C(13) 0.083(15) 0.085(14) 0.073(15) 0.034(11) -0.058(13) 0.002(11)
C(14) 0.103(17) 0.081(13) 0.031(10) 0.001(11) -0.025(11) -0.003(9)
C(15) 0.26(4) 0.12(2) 0.013(8) 0.05(2) -0.018(16) 0.008(10)
C(16) 0.086(15) 0.104(15) 0.043(10) 0.023(12) -0.004(10) 0.021(10)
C(17) 0.074(13) 0.079(13) 0.096(18) -0.045(11) -0.036(12) 0.008(11)
C(18) 0.081(12) 0.071(11) 0.042(9) -0.014(9) -0.006(8) 0.018(8)
C(21) 0.029(7) 0.071(10) 0.071(12) 0.011(6) 0.014(7) -0.033(8)
C(22) 0.042(8) 0.068(10) 0.067(12) 0.002(7) 0.015(8) 0.024(8)
C(23) 0.055(14) 0.15(2) 0.16(3) 0.041(14) 0.055(17) 0.09(2)
C(24) 0.066(16) 0.083(17) 0.32(6) -0.029(13) 0.09(2) -0.10(2)
C(25) 0.072(14) 0.105(16) 0.087(17) 0.034(12) -0.050(12) 0.017(13)
C(26) 0.066(11) 0.127(18) 0.031(8) 0.018(11) 0.009(8) 0.001(9)
C(27) 0.098(17) 0.082(14) 0.075(15) -0.019(11) 0.054(14) -0.002(10)
C(28) 0.19(3) 0.18(3) 0.039(12) 0.08(2) -0.004(16) -0.009(16)
C(101) 0.036(6) 0.048(7) 0.022(6) 0.002(5) -0.002(5) -0.004(5)
C(102) 0.055(10) 0.080(12) 0.055(10) 0.008(8) 0.014(8) 0.015(9)
C(103) 0.019(6) 0.108(14) 0.064(11) 0.014(7) -0.005(6) 0.025(10)
C(104) 0.050(9) 0.036(7) 0.077(12) 0.002(5) 0.006(8) 0.035(7)
C(105) 0.059(9) 0.051(8) 0.036(8) 0.010(6) 0.004(7) 0.009(6)
C(106) 0.050(10) 0.126(17) 0.064(13) -0.008(10) -0.003(9) 0.061(12)
C(107) 0.037(6) 0.042(6) 0.024(6) 0.011(5) 0.002(5) 0.011(5)
C(108) 0.062(10) 0.048(7) 0.057(10) -0.003(6) 0.035(8) 0.004(7)
C(109) 0.081(11) 0.039(7) 0.058(9) -0.035(7) 0.049(9) -0.009(6)
C(110) 0.057(9) 0.054(9) 0.060(11) -0.010(7) 0.015(8) 0.006(7)
C(111) 0.042(7) 0.046(7) 0.053(9) 0.013(5) 0.014(6) 0.006(6)
C(112) 0.070(9) 0.046(7) 0.030(7) -0.009(6) 0.027(7) 0.004(5)
C(113) 0.027(5) 0.028(5) 0.050(8) 0.003(4) 0.021(5) 0.008(5)
C(114) 0.061(8) 0.046(7) 0.038(7) -0.002(6) 0.036(7) -0.023(6)
C(115) 0.068(10) 0.058(8) 0.052(9) 0.013(7) 0.050(8) -0.002(7)
C(116) 0.112(14) 0.031(6) 0.022(6) 0.013(7) 0.020(8) -0.017(5)
C(117) 0.069(10) 0.037(7) 0.075(12) 0.004(6) 0.031(9) -0.017(7)
C(118) 0.089(13) 0.043(7) 0.037(8) -0.001(7) 0.008(8) 0.003(6)
C(119) 0.028(6) 0.037(6) 0.058(9) -0.013(4) 0.005(6) -0.015(6)
C(120) 0.061(9) 0.088(11) 0.021(6) 0.015(8) 0.019(6) -0.005(7)
C(121) 0.093(12) 0.055(8) 0.018(6) -0.006(8) 0.028(7) -0.003(6)
C(122) 0.054(9) 0.062(10) 0.057(10) -0.006(7) 0.008(8) -0.035(8)
C(123) 0.061(10) 0.036(7) 0.123(19) 0.002(7) 0.020(11) -0.036(10)
C(124) 0.066(10) 0.052(8) 0.048(9) 0.007(7) -0.023(8) -0.006(7)
C(125) 0.051(8) 0.038(6) 0.034(7) 0.001(5) -0.009(6) 0.006(5)
C(126) 0.048(8) 0.064(9) 0.040(8) 0.005(6) 0.015(6) 0.013(7)
C(127) 0.074(12) 0.074(11) 0.052(10) -0.042(9) 0.031(9) -0.000(8)
C(128) 0.037(9) 0.106(16) 0.106(18) -0.009(9) 0.033(10) 0.031(13)
C(129) 0.037(8) 0.101(13) 0.039(8) -0.020(8) 0.010(6) 0.002(8)
C(130) 0.026(8) 0.121(18) 0.12(2) 0.010(9) 0.021(10) 0.031(15)
C(131) 0.064(9) 0.006(4) 0.080(12) -0.005(4) -0.005(8) -0.005(5)
C(132) 0.031(7) 0.101(13) 0.051(9) -0.037(8) 0.016(7) -0.022(9)
C(133) 0.067(12) 0.134(19) 0.041(10) -0.013(11) 0.029(9) 0.009(10)
C(134) 0.041(9) 0.104(16) 0.11(2) -0.018(10) -0.042(11) 0.025(14)
C(135) 0.077(13) 0.111(16) 0.030(8) -0.009(11) -0.004(8) -0.001(9)
C(136) 0.056(10) 0.070(11) 0.060(11) -0.007(8) 0.015(8) -0.027(8)
C(137) 0.033(6) 0.035(6) 0.029(6) -0.004(4) 0.015(5) 0.002(4)
C(138) 0.078(11) 0.042(7) 0.037(8) -0.002(6) 0.024(7) -0.006(6)
C(139) 0.17(2) 0.082(14) 0.052(11) 0.071(15) 0.053(14) 0.020(10)
C(140) 0.124(17) 0.040(8) 0.080(14) 0.013(9) 0.065(13) -0.006(8)
C(141) 0.039(7) 0.053(7) 0.058(9) -0.009(6) 0.033(7) -0.009(7)
C(142) 0.046(7) 0.041(6) 0.034(7) -0.010(5) 0.016(6) -0.000(5)
C(143) 0.042(7) 0.042(6) 0.024(6) -0.002(5) 0.019(5) 0.011(5)
C(144) 0.051(8) 0.039(6) 0.033(7) -0.009(5) 0.019(6) -0.004(5)
C(145) 0.048(7) 0.044(7) 0.033(7) -0.008(5) 0.022(6) 0.001(5)
C(146) 0.085(11) 0.033(6) 0.048(8) -0.009(6) 0.043(8) 0.000(6)
C(147) 0.077(12) 0.067(10) 0.054(10) -0.020(9) 0.010(9) 0.039(8)
C(148) 0.095(13) 0.055(8) 0.038(8) -0.012(8) 0.047(9) -0.004(6)
C(149) 0.030(6) 0.047(7) 0.060(10) 0.016(5) 0.004(6) -0.010(6)
C(150) 0.047(8) 0.049(7) 0.037(8) 0.017(6) -0.003(6) 0.006(6)
C(151) 0.072(11) 0.055(9) 0.057(11) -0.007(8) -0.008(8) 0.030(8)
C(152) 0.061(10) 0.051(8) 0.060(11) -0.021(7) 0.010(8) 0.010(7)
C(153) 0.046(9) 0.095(13) 0.086(15) 0.002(9) -0.007(9) 0.063(12)
C(154) 0.023(6) 0.056(8) 0.060(10) 0.007(5) 0.008(6) 0.021(7)
C(155) 0.047(7) 0.037(6) 0.029(6) -0.001(5) 0.017(5) -0.008(5)
C(156) 0.044(8) 0.053(8) 0.068(11) 0.008(6) 0.031(8) -0.016(7)
C(157) 0.060(10) 0.063(10) 0.069(13) 0.003(7) 0.020(9) 0.016(8)
C(158) 0.049(9) 0.070(10) 0.059(11) 0.003(7) 0.004(8) 0.009(8)
C(159) 0.035(7) 0.080(11) 0.061(11) -0.008(7) 0.010(7) 0.001(8)
C(160) 0.029(7) 0.066(9) 0.070(11) 0.025(6) 0.008(7) -0.014(8)
C(201) 0.068(11) 0.062(9) 0.061(11) 0.003(7) 0.034(9) 0.020(8)

loop_
_atom_type_symbol
_atom_type_description
_atom_type_scat_dispersion_real
_atom_type_scat_dispersion_imag
_atom_type_scat_source
C C 0.003 0.002
;
International Tables for Crystallography
(1992, Vol. C, Tables 4.2.6.8 and 6.1.1.4)
;
H H 0.000 0.000
;
International Tables for Crystallography
(1992, Vol. C, Table 6.1.1.4)
;
Cl Cl 0.148 0.159
;
International Tables for Crystallography
(1992, Vol. C, Tables 4.2.6.8 and 6.1.1.4)
;
F F 0.017 0.010
;
International Tables for Crystallography
(1992, Vol. C, Tables 4.2.6.8 and 6.1.1.4)
;
Hg Hg -2.389 9.227
;
International Tables for Crystallography
(1992, Vol. C, Tables 4.2.6.8 and 6.1.1.4)
;
P P 0.102 0.094
;
International Tables for Crystallography
(1992, Vol. C, Tables 4.2.6.8 and 6.1.1.4)
;
Pt Pt -1.703 8.390
;
International Tables for Crystallography
(1992, Vol. C, Tables 4.2.6.8 and 6.1.1.4)
;
N N 0.006 0.003
;
International Tables for Crystallography
(1992, Vol. C, Tables 4.2.6.8 and 6.1.1.4)
;

loop_
_geom_angle_atom_site_label_1
_geom_angle_atom_site_label_2
_geom_angle_atom_site_label_3
_geom_angle
_geom_angle_publ_flag
Pt(1) Hg(1) Pt(2) 58.340(19) yes
Pt(1) Hg(1) Cl(1) 118.60(10) yes
Pt(1) Hg(1) Cl(2) 119.52(10) yes
Pt(2) Hg(1) Cl(1) 128.48(8) yes
Pt(2) Hg(1) Cl(2) 129.85(8) yes
Cl(1) Hg(1) Cl(2) 97.85(12) yes
Pt(2) Hg(2) Pt(3) 61.067(18) yes
Pt(2) Hg(2) Cl(3) 168.69(12) yes
Pt(3) Hg(2) Cl(3) 130.24(12) yes
Pt(1) Hg(3) Pt(2) 58.770(16) yes
Pt(1) Hg(3) Pt(3) 119.38(2) yes
Pt(1) Hg(3) Cl(4) 129.18(9) yes
Pt(2) Hg(3) Pt(3) 60.611(17) yes
Pt(2) Hg(3) Cl(4) 172.02(9) yes
Pt(3) Hg(3) Cl(4) 111.44(9) yes
Hg(1) Pt(1) Hg(3) 112.28(2) yes
Hg(1) Pt(1) Pt(2) 55.886(17) yes
Hg(1) Pt(1) P(1) 92.19(9) yes
Hg(1) Pt(1) P(4) 91.92(9) yes
Hg(1) Pt(1) C(1) 125.5(4) yes
Hg(3) Pt(1) Pt(2) 56.397(16) yes
Hg(3) Pt(1) P(1) 91.24(8) yes
Hg(3) Pt(1) P(4) 92.44(8) yes
Hg(3) Pt(1) C(1) 122.1(4) yes
Pt(2) Pt(1) P(1) 93.32(7) yes
Pt(2) Pt(1) P(4) 93.68(8) yes
Pt(2) Pt(1) C(1) 178.0(4) yes
P(1) Pt(1) P(4) 173.00(11) yes
P(1) Pt(1) C(1) 85.3(4) yes
P(4) Pt(1) C(1) 87.7(4) yes
Hg(1) Pt(2) Hg(2) 102.67(2) yes
Hg(1) Pt(2) Hg(3) 130.61(2) yes
Hg(1) Pt(2) Pt(1) 65.774(18) yes
Hg(1) Pt(2) Pt(3) 166.71(2) yes
Hg(1) Pt(2) P(2) 86.23(8) yes
Hg(1) Pt(2) P(5) 86.42(8) yes
Hg(2) Pt(2) Hg(3) 126.72(2) yes
Hg(2) Pt(2) Pt(1) 168.44(2) yes
Hg(2) Pt(2) Pt(3) 64.04(2) yes
Hg(2) Pt(2) P(2) 86.13(8) yes
Hg(2) Pt(2) P(5) 86.08(8) yes
Hg(3) Pt(2) Pt(1) 64.833(17) yes
Hg(3) Pt(2) Pt(3) 62.684(17) yes
Hg(3) Pt(2) P(2) 95.84(9) yes
Hg(3) Pt(2) P(5) 96.27(10) yes
Pt(1) Pt(2) Pt(3) 127.52(2) yes
Pt(1) Pt(2) P(2) 92.85(8) yes
Pt(1) Pt(2) P(5) 92.92(8) yes
Pt(3) Pt(2) P(2) 92.74(8) yes
Pt(3) Pt(2) P(5) 92.20(8) yes
P(2) Pt(2) P(5) 167.86(13) yes
Hg(2) Pt(3) Hg(3) 111.595(18) yes
Hg(2) Pt(3) Pt(2) 54.891(16) yes
Hg(2) Pt(3) P(3) 92.12(8) yes
Hg(2) Pt(3) P(6) 93.70(9) yes
Hg(2) Pt(3) C(2) 124.7(5) yes
Hg(3) Pt(3) Pt(2) 56.705(16) yes
Hg(3) Pt(3) P(3) 91.07(7) yes
Hg(3) Pt(3) P(6) 90.51(8) yes
Hg(3) Pt(3) C(2) 123.7(5) yes
Pt(2) Pt(3) P(3) 93.20(7) yes
Pt(2) Pt(3) P(6) 93.42(8) yes
Pt(2) Pt(3) C(2) 179.1(4) yes
P(3) Pt(3) P(6) 172.94(12) yes
P(3) Pt(3) C(2) 87.6(4) yes
P(6) Pt(3) C(2) 85.8(4) yes
Pt(1) P(1) C(3) 111.7(4) yes
Pt(1) P(1) C(101) 115.4(4) yes
Pt(1) P(1) C(107) 114.4(4) yes
C(3) P(1) C(101) 104.5(6) yes
C(3) P(1) C(107) 109.1(6) yes
C(101) P(1) C(107) 100.8(6) yes
Pt(2) P(2) C(3) 115.4(4) yes
Pt(2) P(2) C(4) 111.5(4) yes
Pt(2) P(2) C(113) 119.8(4) yes
C(3) P(2) C(4) 104.1(6) yes
C(3) P(2) C(113) 99.4(6) yes
C(4) P(2) C(113) 104.9(5) yes
Pt(3) P(3) C(4) 112.4(4) yes
Pt(3) P(3) C(119) 112.4(4) yes
Pt(3) P(3) C(125) 113.9(4) yes
C(4) P(3) C(119) 107.6(6) yes
C(4) P(3) C(125) 103.2(6) yes
C(119) P(3) C(125) 106.6(6) yes
Pt(1) P(4) C(5) 112.0(4) yes
Pt(1) P(4) C(131) 113.9(3) yes
Pt(1) P(4) C(137) 114.3(4) yes
C(5) P(4) C(131) 103.1(7) yes
C(5) P(4) C(137) 108.6(6) yes
C(131) P(4) C(137) 104.0(7) yes
Pt(2) P(5) C(5) 114.6(4) yes
Pt(2) P(5) C(6) 111.3(5) yes
Pt(2) P(5) C(143) 119.4(4) yes
C(5) P(5) C(6) 102.1(7) yes
C(5) P(5) C(143) 101.8(6) yes
C(6) P(5) C(143) 105.8(6) yes
Pt(3) P(6) C(6) 112.6(5) yes
Pt(3) P(6) C(149) 113.8(5) yes
Pt(3) P(6) C(155) 112.9(4) yes
C(6) P(6) C(149) 106.5(7) yes
C(6) P(6) C(155) 105.1(6) yes
C(149) P(6) C(155) 105.2(6) yes
F(1) P(11) F(2) 94.6(14) yes
F(1) P(11) F(3) 87.6(10) yes
F(1) P(11) F(4) 94.8(11) yes
F(1) P(11) F(5) 89.3(11) yes
F(1) P(11) F(6) 177.2(10) yes
F(2) P(11) F(3) 89.0(14) yes
F(2) P(11) F(4) 88.3(14) yes
F(2) P(11) F(5) 176.1(14) yes
F(2) P(11) F(6) 86.1(13) yes
F(3) P(11) F(4) 176.5(12) yes
F(3) P(11) F(5) 91.2(10) yes
F(3) P(11) F(6) 95.1(9) yes
F(4) P(11) F(5) 91.3(10) yes
F(4) P(11) F(6) 82.5(10) yes
F(5) P(11) F(6) 90.1(10) yes
F(7) P(12) F(8) 90.3(8) yes
F(7) P(12) F(9) 176.3(11) yes
F(7) P(12) F(10) 91.0(9) yes
F(7) P(12) F(11) 110.4(8) yes
F(7) P(12) F(12) 80.8(9) yes
F(8) P(12) F(9) 93.4(10) yes
F(8) P(12) F(10) 89.6(9) yes
F(8) P(12) F(11) 90.0(9) yes
F(8) P(12) F(12) 163.9(9) yes
F(9) P(12) F(10) 88.4(11) yes
F(9) P(12) F(11) 70.2(10) yes
F(9) P(12) F(12) 95.5(9) yes
F(10) P(12) F(11) 158.6(10) yes
F(10) P(12) F(12) 77.2(9) yes
F(11) P(12) F(12) 105.6(7) yes
C(1) N(1) C(11) 174.2(17) yes
C(2) N(2) C(21) 174.5(14) yes
Pt(1) C(1) N(1) 178.2(12) yes
Pt(3) C(2) N(2) 175.8(17) yes
P(1) C(3) P(2) 111.2(7) yes
P(2) C(4) P(3) 116.1(7) yes
P(4) C(5) P(5) 111.9(7) yes
P(5) C(6) P(6) 114.1(8) yes
N(1) C(11) C(12) 116.4(19) yes
N(1) C(11) C(16) 119.1(18) yes
C(12) C(11) C(16) 124.5(18) yes
C(11) C(12) C(13) 112.8(19) yes
C(11) C(12) C(17) 124.1(17) yes
C(13) C(12) C(17) 122(2) yes
C(12) C(13) C(14) 125(2) yes
C(13) C(14) C(15) 120(2) yes
C(14) C(15) C(16) 121(2) yes
C(11) C(16) C(15) 116(2) yes
C(11) C(16) C(18) 116.4(17) yes
C(15) C(16) C(18) 125(2) yes
N(2) C(21) C(22) 112.6(15) yes
N(2) C(21) C(26) 122.7(18) yes
C(22) C(21) C(26) 124.7(16) yes
C(21) C(22) C(23) 122(2) yes
C(21) C(22) C(27) 124.8(16) yes
C(23) C(22) C(27) 113(2) yes
C(22) C(23) C(24) 113(3) yes
C(23) C(24) C(25) 125(2) yes
C(24) C(25) C(26) 119(2) yes
C(21) C(26) C(25) 116(2) yes
C(21) C(26) C(28) 119.9(19) yes
C(25) C(26) C(28) 123(2) yes
P(1) C(101) C(102) 116.8(11) yes
P(1) C(101) C(106) 120.6(12) yes
C(102) C(101) C(106) 122.6(14) yes
C(101) C(102) C(103) 114.8(16) yes
C(102) C(103) C(104) 122.2(15) yes
C(103) C(104) C(105) 119.9(15) yes
C(104) C(105) C(106) 117.0(17) yes
C(101) C(106) C(105) 123.2(18) yes
P(1) C(107) C(108) 119.2(12) yes
P(1) C(107) C(112) 119.0(10) yes
C(108) C(107) C(112) 121.8(15) yes
C(107) C(108) C(109) 119.4(16) yes
C(108) C(109) C(110) 119.1(14) yes
C(109) C(110) C(111) 119.3(18) yes
C(110) C(111) C(112) 124.2(16) yes
C(107) C(112) C(111) 116.0(13) yes
P(2) C(113) C(114) 121.2(9) yes
P(2) C(113) C(118) 119.5(12) yes
C(114) C(113) C(118) 119.3(15) yes
C(113) C(114) C(115) 122.8(13) yes
C(114) C(115) C(116) 116.3(16) yes
C(115) C(116) C(117) 119.5(16) yes
C(116) C(117) C(118) 122.4(14) yes
C(113) C(118) C(117) 119.6(17) yes
P(3) C(119) C(120) 125.0(11) yes
P(3) C(119) C(124) 120.1(11) yes
C(120) C(119) C(124) 114.7(14) yes
C(119) C(120) C(121) 122.5(16) yes
C(120) C(121) C(122) 119.8(15) yes
C(121) C(122) C(123) 124.9(19) yes
C(122) C(123) C(124) 118.6(16) yes
C(119) C(124) C(123) 118.5(15) yes
P(3) C(125) C(126) 124.3(11) yes
P(3) C(125) C(130) 117.5(14) yes
C(126) C(125) C(130) 118.0(17) yes
C(125) C(126) C(127) 122.1(14) yes
C(126) C(127) C(128) 116.7(18) yes
C(127) C(128) C(129) 123(2) yes
C(128) C(129) C(130) 121.9(18) yes
C(125) C(130) C(129) 118(2) yes
P(4) C(131) C(132) 122.6(14) yes
P(4) C(131) C(136) 116.6(13) yes
C(132) C(131) C(136) 120.8(15) yes
C(131) C(132) C(133) 120.3(18) yes
C(132) C(133) C(134) 121.0(19) yes
C(133) C(134) C(135) 115.5(18) yes
C(134) C(135) C(136) 121(2) yes
C(131) C(136) C(135) 120.7(19) yes
P(4) C(137) C(138) 120.8(11) yes
P(4) C(137) C(142) 123.1(9) yes
C(138) C(137) C(142) 116.2(13) yes
C(137) C(138) C(139) 116.1(16) yes
C(138) C(139) C(140) 123.0(19) yes
C(139) C(140) C(141) 120(2) yes
C(140) C(141) C(142) 119.2(18) yes
C(137) C(142) C(141) 124.7(13) yes
P(5) C(143) C(144) 117.1(9) yes
P(5) C(143) C(148) 119.7(12) yes
C(144) C(143) C(148) 122.8(14) yes
C(143) C(144) C(145) 115.8(12) yes
C(144) C(145) C(146) 120.8(15) yes
C(145) C(146) C(147) 122.8(17) yes
C(146) C(147) C(148) 118.9(16) yes
C(143) C(148) C(147) 117.9(16) yes
P(6) C(149) C(150) 120.0(13) yes
P(6) C(149) C(154) 121.3(11) yes
C(150) C(149) C(154) 118.7(15) yes
C(149) C(150) C(151) 120.3(15) yes
C(150) C(151) C(152) 118.6(16) yes
C(151) C(152) C(153) 125.3(19) yes
C(152) C(153) C(154) 116(2) yes
C(149) C(154) C(153) 121.0(15) yes
P(6) C(155) C(156) 117.2(10) yes
P(6) C(155) C(160) 121.6(12) yes
C(156) C(155) C(160) 121.1(15) yes
C(155) C(156) C(157) 118.2(15) yes
C(156) C(157) C(158) 118.1(19) yes
C(157) C(158) C(159) 118.5(18) yes
C(158) C(159) C(160) 123.3(16) yes
C(155) C(160) C(159) 120.4(18) yes
Cl(11) C(201) Cl(12) 112.2(11) yes
P(1) C(3) H(1) 109.4 no
P(1) C(3) H(2) 109.4 no
P(2) C(3) H(1) 109.4 no
P(2) C(3) H(2) 109.4 no
H(1) C(3) H(2) 108.0 no
P(2) C(4) H(3) 108.3 no
P(2) C(4) H(4) 108.3 no
P(3) C(4) H(3) 108.3 no
P(3) C(4) H(4) 108.3 no
H(3) C(4) H(4) 107.4 no
P(4) C(5) H(5) 109.2 no
P(4) C(5) H(6) 109.2 no
P(5) C(5) H(5) 109.2 no
P(5) C(5) H(6) 109.2 no
H(5) C(5) H(6) 107.9 no
P(5) C(6) H(7) 108.7 no
P(5) C(6) H(8) 108.7 no
P(6) C(6) H(7) 108.7 no
P(6) C(6) H(8) 108.7 no
H(7) C(6) H(8) 107.6 no
C(12) C(13) H(9) 117.7 no
C(14) C(13) H(9) 117.7 no
C(13) C(14) H(10) 119.8 no
C(15) C(14) H(10) 119.8 no
C(14) C(15) H(11) 119.4 no
C(16) C(15) H(11) 119.4 no
C(12) C(17) H(12) 109.5 no
C(12) C(17) H(13) 109.5 no
C(12) C(17) H(14) 109.5 no
H(12) C(17) H(13) 109.5 no
H(12) C(17) H(14) 109.5 no
H(13) C(17) H(14) 109.5 no
C(16) C(18) H(15) 109.5 no
C(16) C(18) H(16) 109.5 no
C(16) C(18) H(17) 109.5 no
H(15) C(18) H(16) 109.5 no
H(15) C(18) H(17) 109.5 no
H(16) C(18) H(17) 109.5 no
C(22) C(23) H(18) 123.5 no
C(24) C(23) H(18) 123.5 no
C(23) C(24) H(19) 117.3 no
C(25) C(24) H(19) 117.3 no
C(24) C(25) H(20) 120.6 no
C(26) C(25) H(20) 120.6 no
C(22) C(27) H(21) 109.5 no
C(22) C(27) H(22) 109.5 no
C(22) C(27) H(23) 109.5 no
H(21) C(27) H(22) 109.5 no
H(21) C(27) H(23) 109.5 no
H(22) C(27) H(23) 109.5 no
C(26) C(28) H(24) 109.5 no
C(26) C(28) H(25) 109.5 no
C(26) C(28) H(26) 109.5 no
H(24) C(28) H(25) 109.5 no
H(24) C(28) H(26) 109.5 no
H(25) C(28) H(26) 109.5 no
C(101) C(102) H(27) 122.6 no
C(103) C(102) H(27) 122.6 no
C(102) C(103) H(28) 118.9 no
C(104) C(103) H(28) 118.9 no
C(103) C(104) H(29) 120.0 no
C(105) C(104) H(29) 120.0 no
C(104) C(105) H(30) 121.5 no
C(106) C(105) H(30) 121.5 no
C(101) C(106) H(31) 118.4 no
C(105) C(106) H(31) 118.4 no
C(107) C(108) H(32) 120.3 no
C(109) C(108) H(32) 120.3 no
C(108) C(109) H(33) 120.4 no
C(110) C(109) H(33) 120.4 no
C(109) C(110) H(34) 120.4 no
C(111) C(110) H(34) 120.4 no
C(110) C(111) H(35) 117.9 no
C(112) C(111) H(35) 117.9 no
C(107) C(112) H(36) 122.0 no
C(111) C(112) H(36) 122.0 no
C(113) C(114) H(37) 118.6 no
C(115) C(114) H(37) 118.6 no
C(114) C(115) H(38) 121.8 no
C(116) C(115) H(38) 121.8 no
C(115) C(116) H(39) 120.2 no
C(117) C(116) H(39) 120.2 no
C(116) C(117) H(40) 118.8 no
C(118) C(117) H(40) 118.8 no
C(113) C(118) H(41) 120.2 no
C(117) C(118) H(41) 120.2 no
C(119) C(120) H(42) 118.8 no
C(121) C(120) H(42) 118.8 no
C(120) C(121) H(43) 120.1 no
C(122) C(121) H(43) 120.1 no
C(121) C(122) H(44) 117.5 no
C(123) C(122) H(44) 117.5 no
C(122) C(123) H(45) 120.7 no
C(124) C(123) H(45) 120.7 no
C(119) C(124) H(46) 120.7 no
C(123) C(124) H(46) 120.7 no
C(125) C(126) H(47) 119.0 no
C(127) C(126) H(47) 119.0 no
C(126) C(127) H(48) 121.7 no
C(128) C(127) H(48) 121.7 no
C(127) C(128) H(49) 118.5 no
C(129) C(128) H(49) 118.5 no
C(128) C(129) H(50) 119.1 no
C(130) C(129) H(50) 119.1 no
C(125) C(130) H(51) 120.9 no
C(129) C(130) H(51) 120.9 no
C(131) C(132) H(52) 119.8 no
C(133) C(132) H(52) 119.8 no
C(132) C(133) H(53) 119.5 no
C(134) C(133) H(53) 119.5 no
C(133) C(134) H(54) 122.3 no
C(135) C(134) H(54) 122.3 no
C(134) C(135) H(55) 119.5 no
C(136) C(135) H(55) 119.5 no
C(131) C(136) H(56) 119.6 no
C(135) C(136) H(56) 119.6 no
C(137) C(138) H(57) 121.9 no
C(139) C(138) H(57) 121.9 no
C(138) C(139) H(58) 118.5 no
C(140) C(139) H(58) 118.5 no
C(139) C(140) H(59) 120.0 no
C(141) C(140) H(59) 120.0 no
C(140) C(141) H(60) 120.4 no
C(142) C(141) H(60) 120.4 no
C(137) C(142) H(61) 117.7 no
C(141) C(142) H(61) 117.7 no
C(143) C(144) H(62) 122.1 no
C(145) C(144) H(62) 122.1 no
C(144) C(145) H(63) 119.6 no
C(146) C(145) H(63) 119.6 no
C(145) C(146) H(64) 118.6 no
C(147) C(146) H(64) 118.6 no
C(146) C(147) H(65) 120.5 no
C(148) C(147) H(65) 120.5 no
C(143) C(148) H(66) 121.0 no
C(147) C(148) H(66) 121.0 no
C(149) C(150) H(67) 119.9 no
C(151) C(150) H(67) 119.8 no
C(150) C(151) H(68) 120.7 no
C(152) C(151) H(68) 120.7 no
C(151) C(152) H(69) 117.4 no
C(153) C(152) H(69) 117.3 no
C(152) C(153) H(70) 122.1 no
C(154) C(153) H(70) 122.1 no
C(149) C(154) H(71) 119.5 no
C(153) C(154) H(71) 119.5 no
C(155) C(156) H(72) 120.9 no
C(157) C(156) H(72) 120.9 no
C(156) C(157) H(73) 120.9 no
C(158) C(157) H(73) 120.9 no
C(157) C(158) H(74) 120.8 no
C(159) C(158) H(74) 120.8 no
C(158) C(159) H(75) 118.4 no
C(160) C(159) H(75) 118.4 no
C(155) C(160) H(76) 119.8 no
C(159) C(160) H(76) 119.8 no
Cl(11) C(201) H(77) 109.2 no
Cl(11) C(201) H(78) 109.2 no
Cl(12) C(201) H(77) 109.2 no
Cl(12) C(201) H(78) 109.2 no
H(77) C(201) H(78) 107.9 no

loop_
_geom_bond_atom_site_label_1
_geom_bond_atom_site_label_2
_geom_bond_distance
_geom_bond_publ_flag
Hg(1) Pt(1) 2.9540(8) yes
Hg(1) Pt(2) 2.6819(7) yes
Hg(1) Cl(1) 2.494(3) yes
Hg(1) Cl(2) 2.498(3) yes
Hg(2) Pt(2) 2.6168(7) yes
Hg(2) Pt(3) 2.8761(8) yes
Hg(2) Cl(3) 2.342(4) yes
Hg(3) Pt(1) 2.9184(5) yes
Hg(3) Pt(2) 2.6856(7) yes
Hg(3) Pt(3) 2.8548(7) yes
Hg(3) Cl(4) 2.383(4) yes
Pt(1) Pt(2) 2.7572(6) yes
Pt(1) P(1) 2.322(3) yes
Pt(1) P(4) 2.343(3) yes
Pt(1) C(1) 1.930(14) yes
Pt(2) Pt(3) 2.7995(5) yes
Pt(2) P(2) 2.309(3) yes
Pt(2) P(5) 2.318(3) yes
Pt(3) P(3) 2.317(3) yes
Pt(3) P(6) 2.335(3) yes
Pt(3) C(2) 1.954(14) yes
Cl(11) C(201) 1.751(18) yes
Cl(12) C(201) 1.72(2) yes
P(1) C(3) 1.852(16) yes
P(1) C(101) 1.824(12) yes
P(1) C(107) 1.845(14) yes
P(2) C(3) 1.803(14) yes
P(2) C(4) 1.786(14) yes
P(2) C(113) 1.849(15) yes
P(3) C(4) 1.808(13) yes
P(3) C(119) 1.746(16) yes
P(3) C(125) 1.809(16) yes
P(4) C(5) 1.809(16) yes
P(4) C(131) 1.803(16) yes
P(4) C(137) 1.786(14) yes
P(5) C(5) 1.851(14) yes
P(5) C(6) 1.827(16) yes
P(5) C(143) 1.835(14) yes
P(6) C(6) 1.800(14) yes
P(6) C(149) 1.792(18) yes
P(6) C(155) 1.860(15) yes
P(11) F(1) 1.57(2) yes
P(11) F(2) 1.50(2) yes
P(11) F(3) 1.540(18) yes
P(11) F(4) 1.51(2) yes
P(11) F(5) 1.602(16) yes
P(11) F(6) 1.568(19) yes
P(12) F(7) 1.71(2) yes
P(12) F(8) 1.564(16) yes
P(12) F(9) 1.56(2) yes
P(12) F(10) 1.633(15) yes
P(12) F(11) 1.578(16) yes
P(12) F(12) 1.503(14) yes
N(1) C(1) 1.15(2) yes
N(1) C(11) 1.42(2) yes
N(2) C(2) 1.068(19) yes
N(2) C(21) 1.494(19) yes
C(11) C(12) 1.42(2) yes
C(11) C(16) 1.37(3) yes
C(12) C(13) 1.39(2) yes
C(12) C(17) 1.34(3) yes
C(13) C(14) 1.37(3) yes
C(14) C(15) 1.29(5) yes
C(15) C(16) 1.45(3) yes
C(16) C(18) 1.62(3) yes
C(21) C(22) 1.46(3) yes
C(21) C(26) 1.35(2) yes
C(22) C(23) 1.33(3) yes
C(22) C(27) 1.53(3) yes
C(23) C(24) 1.43(6) yes
C(24) C(25) 1.43(6) yes
C(25) C(26) 1.39(3) yes
C(26) C(28) 1.49(4) yes
C(101) C(102) 1.36(2) yes
C(101) C(106) 1.32(2) yes
C(102) C(103) 1.48(2) yes
C(103) C(104) 1.35(2) yes
C(104) C(105) 1.38(2) yes
C(105) C(106) 1.42(2) yes
C(107) C(108) 1.34(2) yes
C(107) C(112) 1.36(2) yes
C(108) C(109) 1.44(2) yes
C(109) C(110) 1.36(2) yes
C(110) C(111) 1.31(2) yes
C(111) C(112) 1.42(2) yes
C(113) C(114) 1.36(2) yes
C(113) C(118) 1.374(19) yes
C(114) C(115) 1.39(2) yes
C(115) C(116) 1.44(2) yes
C(116) C(117) 1.34(2) yes
C(117) C(118) 1.37(2) yes
C(119) C(120) 1.39(2) yes
C(119) C(124) 1.50(2) yes
C(120) C(121) 1.40(2) yes
C(121) C(122) 1.29(2) yes
C(122) C(123) 1.35(2) yes
C(123) C(124) 1.42(3) yes
C(125) C(126) 1.31(2) yes
C(125) C(130) 1.50(2) yes
C(126) C(127) 1.43(2) yes
C(127) C(128) 1.39(2) yes
C(128) C(129) 1.31(3) yes
C(129) C(130) 1.34(3) yes
C(131) C(132) 1.36(2) yes
C(131) C(136) 1.43(2) yes
C(132) C(133) 1.38(2) yes
C(133) C(134) 1.49(3) yes
C(134) C(135) 1.44(3) yes
C(135) C(136) 1.37(2) yes
C(137) C(138) 1.409(19) yes
C(137) C(142) 1.41(2) yes
C(138) C(139) 1.41(3) yes
C(139) C(140) 1.38(3) yes
C(140) C(141) 1.30(2) yes
C(141) C(142) 1.36(2) yes
C(143) C(144) 1.42(2) yes
C(143) C(148) 1.32(2) yes
C(144) C(145) 1.44(2) yes
C(145) C(146) 1.345(19) yes
C(146) C(147) 1.30(2) yes
C(147) C(148) 1.49(2) yes
C(149) C(150) 1.36(2) yes
C(149) C(154) 1.40(2) yes
C(150) C(151) 1.42(2) yes
C(151) C(152) 1.28(2) yes
C(152) C(153) 1.39(2) yes
C(153) C(154) 1.39(2) yes
C(155) C(156) 1.43(2) yes
C(155) C(160) 1.352(19) yes
C(156) C(157) 1.38(2) yes
C(157) C(158) 1.50(2) yes
C(158) C(159) 1.32(2) yes
C(159) C(160) 1.35(2) yes
C(3) H(1) 0.990 no
C(3) H(2) 0.990 no
C(4) H(3) 0.990 no
C(4) H(4) 0.990 no
C(5) H(5) 0.990 no
C(5) H(6) 0.990 no
C(6) H(7) 0.990 no
C(6) H(8) 0.990 no
C(13) H(9) 0.950 no
C(14) H(10) 0.950 no
C(15) H(11) 0.950 no
C(17) H(12) 0.980 no
C(17) H(13) 0.980 no
C(17) H(14) 0.980 no
C(18) H(15) 0.980 no
C(18) H(16) 0.980 no
C(18) H(17) 0.980 no
C(23) H(18) 0.950 no
C(24) H(19) 0.950 no
C(25) H(20) 0.950 no
C(27) H(21) 0.980 no
C(27) H(22) 0.980 no
C(27) H(23) 0.980 no
C(28) H(24) 0.980 no
C(28) H(25) 0.980 no
C(28) H(26) 0.980 no
C(102) H(27) 0.950 no
C(103) H(28) 0.950 no
C(104) H(29) 0.950 no
C(105) H(30) 0.950 no
C(106) H(31) 0.950 no
C(108) H(32) 0.950 no
C(109) H(33) 0.950 no
C(110) H(34) 0.950 no
C(111) H(35) 0.950 no
C(112) H(36) 0.950 no
C(114) H(37) 0.950 no
C(115) H(38) 0.950 no
C(116) H(39) 0.950 no
C(117) H(40) 0.950 no
C(118) H(41) 0.950 no
C(120) H(42) 0.950 no
C(121) H(43) 0.950 no
C(122) H(44) 0.950 no
C(123) H(45) 0.950 no
C(124) H(46) 0.950 no
C(126) H(47) 0.950 no
C(127) H(48) 0.950 no
C(128) H(49) 0.950 no
C(129) H(50) 0.950 no
C(130) H(51) 0.950 no
C(132) H(52) 0.950 no
C(133) H(53) 0.950 no
C(134) H(54) 0.950 no
C(135) H(55) 0.950 no
C(136) H(56) 0.950 no
C(138) H(57) 0.950 no
C(139) H(58) 0.950 no
C(140) H(59) 0.950 no
C(141) H(60) 0.950 no
C(142) H(61) 0.950 no
C(144) H(62) 0.950 no
C(145) H(63) 0.950 no
C(146) H(64) 0.950 no
C(147) H(65) 0.950 no
C(148) H(66) 0.950 no
C(150) H(67) 0.950 no
C(151) H(68) 0.950 no
C(152) H(69) 0.950 no
C(153) H(70) 0.950 no
C(154) H(71) 0.950 no
C(156) H(72) 0.950 no
C(157) H(73) 0.950 no
C(158) H(74) 0.950 no
C(159) H(75) 0.950 no
C(160) H(76) 0.950 no
C(201) H(77) 0.990 no
C(201) H(78) 0.990 no

loop_
_platon_squeeze_void_nr
_platon_squeeze_void_average_x
_platon_squeeze_void_average_y
_platon_squeeze_void_average_z
_platon_squeeze_void_volume
_platon_squeeze_void_count_electrons
_platon_squeeze_void_content
1 0.500 0.000 0.500 869 140 ' '
2 0.985 0.129 0.407 53 6 ' '
3 1.000 0.500 1.000 869 139 ' '
4 0.485 0.371 0.907 53 6 ' '
5 0.515 0.628 0.093 53 7 ' '
6 1.015 0.871 0.593 53 7 ' '
